data_7017251
loop_
_publ_author_name
'Shi, Xiao-Chao'
'Jin, Guo-Xin'

_publ_section_title
;
 Syntheses, reactions, and ethylene polymerization of half-sandwich
 titanium complexes containing salicylbenzoxazole and salicylbenzothiazole
 ligands.
;
_journal_issue 44
_journal_name_full 'Dalton transactions (Cambridge, England : 2003)'
_journal_page_first 11914
_journal_page_last 11919
_journal_paper_doi 10.1039/c1dt10851d
_journal_volume 40
_journal_year 2011
_chemical_formula_sum 'C19 H15 Cl2 N O2 Ti'
_chemical_formula_weight 408.12
_chemical_name_systematic
;
?
;
_space_group_IT_number 14
_symmetry_cell_setting monoclinic
_symmetry_space_group_name_Hall '-P 2ybc'
_symmetry_space_group_name_H-M 'P 1 21/c 1'
_atom_sites_solution_hydrogens geom
_atom_sites_solution_primary direct
_atom_sites_solution_secondary difmap
_audit_creation_method SHELXL-97
_cell_angle_alpha 90.00
_cell_angle_beta 102.971(6)
_cell_angle_gamma 90.00
_cell_formula_units_Z 4
_cell_length_a 11.758(5)
_cell_length_b 10.740(5)
_cell_length_c 14.181(6)
_cell_measurement_reflns_used 870
_cell_measurement_temperature 293(2)
_cell_measurement_theta_max 25.752
_cell_measurement_theta_min 2.600
_cell_volume 1745.1(13)
_computing_cell_refinement 'Bruker SMART'
_computing_data_collection 'Bruker SMART'
_computing_data_reduction 'Bruker SHELXTL'
_computing_molecular_graphics 'Bruker SHELXTL'
_computing_publication_material 'Bruker SHELXTL'
_computing_structure_refinement 'SHELXL-97 (Sheldrick, 1997)'
_computing_structure_solution 'SHELXS-97 (Sheldrick, 1990)'
_diffrn_ambient_temperature 293(2)
_diffrn_measured_fraction_theta_full 0.981
_diffrn_measured_fraction_theta_max 0.981
_diffrn_measurement_device_type 'CCD area detector'
_diffrn_measurement_method 'phi and omega scans'
_diffrn_radiation_monochromator graphite
_diffrn_radiation_source 'fine-focus sealed tube'
_diffrn_radiation_type MoK\a
_diffrn_radiation_wavelength 0.71073
_diffrn_reflns_av_R_equivalents 0.0597
_diffrn_reflns_av_sigmaI/netI 0.0590
_diffrn_reflns_limit_h_max 13
_diffrn_reflns_limit_h_min -15
_diffrn_reflns_limit_k_max 12
_diffrn_reflns_limit_k_min -13
_diffrn_reflns_limit_l_max 18
_diffrn_reflns_limit_l_min -17
_diffrn_reflns_number 8511
_diffrn_reflns_theta_full 27.16
_diffrn_reflns_theta_max 27.16
_diffrn_reflns_theta_min 1.78
_diffrn_standards_decay_% 8.89
_exptl_absorpt_coefficient_mu 0.809
_exptl_absorpt_correction_T_max 0.9235
_exptl_absorpt_correction_T_min 0.8681
_exptl_absorpt_correction_type multi-scan
_exptl_absorpt_process_details sadabs
_exptl_crystal_density_diffrn 1.553
_exptl_crystal_density_method 'not measured'
_exptl_crystal_F_000 832
_exptl_crystal_size_max 0.18
_exptl_crystal_size_mid 0.12
_exptl_crystal_size_min 0.10
_refine_diff_density_max 0.836
_refine_diff_density_min -0.285
_refine_diff_density_rms 0.101
_refine_ls_extinction_method none
_refine_ls_goodness_of_fit_ref 0.951
_refine_ls_hydrogen_treatment constr
_refine_ls_matrix_type full
_refine_ls_number_parameters 227
_refine_ls_number_reflns 3792
_refine_ls_number_restraints 0
_refine_ls_restrained_S_all 0.951
_refine_ls_R_factor_all 0.0687
_refine_ls_R_factor_gt 0.0500
_refine_ls_shift/su_max 0.001
_refine_ls_shift/su_mean 0.000
_refine_ls_structure_factor_coef Fsqd
_refine_ls_weighting_details 'calc w=1/[\s^2^(Fo^2^)+(0.0756P)^2^+0.0000P] where P=(Fo^2^+2Fc^2^)/3'
_refine_ls_weighting_scheme calc
_refine_ls_wR_factor_gt 0.1180
_refine_ls_wR_factor_ref 0.1272
_reflns_number_gt 2714
_reflns_number_total 3792
_reflns_threshold_expression >2sigma(I)
_cod_data_source_file c1dt10851d.txt
_cod_data_source_block f70105a
_cod_depositor_comments
;
The following automatic conversions were performed:

'_symmetry_cell_setting' value 'Monoclinic' changed to 'monoclinic'
according to /home/saulius/struct/CIF-dictionaries/cif_core.dic
dictionary named 'cif_core.dic' version 2.4.1 from 2010-06-29.

Automatic conversion script
Id: cif_fix_values 1715 2011-07-08 13:25:40Z adriana 
;
_cod_original_sg_symbol_H-M P2(1)/c
_cod_database_code 7017251

loop_
_symmetry_equiv_pos_as_xyz
'x, y, z'
'-x, y+1/2, -z+1/2'
'-x, -y, -z'
'x, -y-1/2, z-1/2'

loop_
_atom_site_label
_atom_site_type_symbol
_atom_site_fract_x
_atom_site_fract_y
_atom_site_fract_z
_atom_site_U_iso_or_equiv
_atom_site_adp_type
_atom_site_occupancy
_atom_site_symmetry_multiplicity
_atom_site_calc_flag
_atom_site_refinement_flags
Ti1 Ti 0.73211(4) 0.79395(5) 0.06714(3) 0.03165(16) Uani 1 1 d .
N1 N 0.79381(19) 0.8999(2) -0.04865(15) 0.0314(5) Uani 1 1 d .
O1 O 0.88048(19) 0.7356(2) 0.08228(16) 0.0503(6) Uani 1 1 d .
O2 O 0.91936(16) 0.96982(17) -0.13387(13) 0.0351(4) Uani 1 1 d .
Cl1 Cl 0.66997(6) 0.99220(6) 0.09854(5) 0.04023(19) Uani 1 1 d .
Cl2 Cl 0.75579(8) 0.76086(8) 0.23455(5) 0.0543(2) Uani 1 1 d .
C1 C 0.9772(2) 0.7276(3) 0.04970(19) 0.0357(6) Uani 1 1 d .
C2 C 1.0643(3) 0.6436(3) 0.0910(2) 0.0427(7) Uani 1 1 d .
C3 C 1.1678(3) 0.6479(3) 0.0598(2) 0.0468(7) Uani 1 1 d .
H3 H 1.2283 0.5947 0.0882 0.056 Uiso 1 1 calc R
C4 C 1.1842(3) 0.7274(3) -0.0111(2) 0.0464(7) Uani 1 1 d .
H4 H 1.2547 0.7270 -0.0304 0.056 Uiso 1 1 calc R
C5 C 1.0972(3) 0.8080(3) -0.0541(2) 0.0402(6) Uani 1 1 d .
H5 H 1.1081 0.8615 -0.1029 0.048 Uiso 1 1 calc R
C6 C 0.9919(2) 0.8085(2) -0.02345(18) 0.0323(6) Uani 1 1 d .
C7 C 0.8989(2) 0.8913(2) -0.06503(18) 0.0317(6) Uani 1 1 d .
C8 C 0.7375(2) 0.9906(2) -0.11487(18) 0.0330(6) Uani 1 1 d .
C9 C 0.6246(3) 1.0363(3) -0.1365(2) 0.0411(7) Uani 1 1 d .
H9 H 0.5692 1.0091 -0.1035 0.049 Uiso 1 1 calc R
C10 C 0.5978(3) 1.1237(3) -0.2090(2) 0.0510(8) Uani 1 1 d .
H10 H 0.5224 1.1556 -0.2258 0.061 Uiso 1 1 calc R
C11 C 0.6811(3) 1.1656(3) -0.2581(2) 0.0535(9) Uani 1 1 d .
H11 H 0.6600 1.2255 -0.3062 0.064 Uiso 1 1 calc R
C12 C 0.7926(3) 1.1211(3) -0.2376(2) 0.0461(7) Uani 1 1 d .
H12 H 0.8487 1.1488 -0.2696 0.055 Uiso 1 1 calc R
C13 C 0.8159(3) 1.0325(3) -0.16606(18) 0.0355(6) Uani 1 1 d .
C14 C 1.0448(3) 0.5555(4) 0.1679(3) 0.0647(10) Uani 1 1 d .
H14A H 1.0008 0.4850 0.1382 0.097 Uiso 1 1 calc R
H14B H 1.0023 0.5973 0.2091 0.097 Uiso 1 1 calc R
H14C H 1.1187 0.5280 0.2057 0.097 Uiso 1 1 calc R
C15 C 0.6709(4) 0.6422(3) -0.0501(2) 0.0564(9) Uani 1 1 d .
H15 H 0.7226 0.6153 -0.0868 0.068 Uiso 1 1 calc R
C16 C 0.6589(4) 0.5925(3) 0.0367(3) 0.0601(9) Uani 1 1 d .
H16 H 0.7010 0.5259 0.0691 0.072 Uiso 1 1 calc R
C17 C 0.5723(3) 0.6599(4) 0.0675(3) 0.0617(10) Uani 1 1 d .
H17 H 0.5467 0.6466 0.1241 0.074 Uiso 1 1 calc R
C18 C 0.5312(3) 0.7504(3) -0.0017(3) 0.0594(10) Uani 1 1 d .
H18 H 0.4727 0.8081 -0.0001 0.071 Uiso 1 1 calc R
C19 C 0.5923(3) 0.7393(3) -0.0729(2) 0.0526(9) Uani 1 1 d .
H19 H 0.5826 0.7890 -0.1278 0.063 Uiso 1 1 calc R

loop_
_atom_site_aniso_label
_atom_site_aniso_U_11
_atom_site_aniso_U_22
_atom_site_aniso_U_33
_atom_site_aniso_U_23
_atom_site_aniso_U_13
_atom_site_aniso_U_12
Ti1 0.0320(3) 0.0317(3) 0.0319(3) 0.00288(19) 0.00850(19) 0.0039(2)
N1 0.0337(12) 0.0310(12) 0.0300(11) 0.0006(9) 0.0082(9) 0.0048(9)
O1 0.0410(12) 0.0636(14) 0.0495(12) 0.0249(10) 0.0170(9) 0.0199(11)
O2 0.0373(10) 0.0350(10) 0.0344(10) 0.0018(8) 0.0108(8) 0.0016(8)
Cl1 0.0431(4) 0.0348(4) 0.0447(4) -0.0019(3) 0.0138(3) 0.0044(3)
Cl2 0.0689(6) 0.0591(5) 0.0356(4) 0.0108(3) 0.0132(4) 0.0067(4)
C1 0.0325(14) 0.0401(16) 0.0338(14) -0.0024(11) 0.0058(11) 0.0045(12)
C2 0.0429(17) 0.0392(17) 0.0440(16) -0.0004(13) 0.0059(13) 0.0099(13)
C3 0.0392(16) 0.0427(17) 0.0556(18) -0.0066(14) 0.0048(14) 0.0154(14)
C4 0.0353(15) 0.0474(18) 0.0587(19) -0.0066(15) 0.0150(14) 0.0043(14)
C5 0.0355(15) 0.0410(16) 0.0450(16) -0.0018(13) 0.0109(12) 0.0000(13)
C6 0.0320(14) 0.0320(14) 0.0323(13) -0.0060(11) 0.0055(11) 0.0023(11)
C7 0.0375(14) 0.0293(14) 0.0283(12) -0.0032(10) 0.0073(11) -0.0011(11)
C8 0.0384(15) 0.0308(14) 0.0279(12) -0.0004(10) 0.0032(11) 0.0036(11)
C9 0.0386(16) 0.0460(17) 0.0372(15) 0.0034(12) 0.0050(12) 0.0089(14)
C10 0.0476(18) 0.058(2) 0.0431(17) 0.0070(14) 0.0010(14) 0.0178(16)
C11 0.068(2) 0.051(2) 0.0384(16) 0.0138(14) 0.0041(15) 0.0154(17)
C12 0.061(2) 0.0400(17) 0.0381(15) 0.0075(12) 0.0137(14) 0.0042(15)
C13 0.0410(15) 0.0338(15) 0.0302(13) -0.0016(11) 0.0049(11) 0.0050(12)
C14 0.062(2) 0.067(2) 0.066(2) 0.0258(19) 0.0157(18) 0.023(2)
C15 0.076(2) 0.0427(19) 0.0527(19) -0.0140(15) 0.0188(17) -0.0005(17)
C16 0.079(3) 0.0295(17) 0.067(2) 0.0010(15) 0.0063(19) -0.0010(17)
C17 0.067(2) 0.061(2) 0.064(2) -0.0115(18) 0.0277(18) -0.033(2)
C18 0.0370(18) 0.051(2) 0.084(3) -0.0232(19) 0.0009(18) -0.0077(16)
C19 0.063(2) 0.0381(17) 0.0475(18) -0.0033(14) -0.0063(16) -0.0114(16)

loop_
_atom_type_symbol
_atom_type_description
_atom_type_scat_dispersion_real
_atom_type_scat_dispersion_imag
_atom_type_scat_source
C C 0.0033 0.0016 'International Tables Vol C Tables 4.2.6.8 and 6.1.1.4'
H H 0.0000 0.0000 'International Tables Vol C Tables 4.2.6.8 and 6.1.1.4'
N N 0.0061 0.0033 'International Tables Vol C Tables 4.2.6.8 and 6.1.1.4'
O O 0.0106 0.0060 'International Tables Vol C Tables 4.2.6.8 and 6.1.1.4'
Ti Ti 0.2776 0.4457 'International Tables Vol C Tables 4.2.6.8 and 6.1.1.4'
Cl Cl 0.1484 0.1585 'International Tables Vol C Tables 4.2.6.8 and 6.1.1.4'

loop_
_geom_angle_atom_site_label_1
_geom_angle_atom_site_label_2
_geom_angle_atom_site_label_3
_geom_angle
O1 Ti1 N1 78.62(9)
O1 Ti1 C15 88.72(13)
N1 Ti1 C15 86.07(11)
O1 Ti1 Cl1 128.78(9)
N1 Ti1 Cl1 80.97(6)
C15 Ti1 Cl1 135.94(10)
O1 Ti1 C16 90.37(13)
N1 Ti1 C16 120.06(11)
C15 Ti1 C16 34.43(13)
Cl1 Ti1 C16 139.97(11)
O1 Ti1 C19 118.91(13)
N1 Ti1 C19 77.79(11)
C15 Ti1 C19 34.39(12)
Cl1 Ti1 C19 101.56(9)
C16 Ti1 C19 56.85(12)
O1 Ti1 Cl2 86.32(7)
N1 Ti1 Cl2 145.94(6)
C15 Ti1 Cl2 124.27(10)
Cl1 Ti1 Cl2 85.20(3)
C16 Ti1 Cl2 90.09(10)
C19 Ti1 Cl2 135.74(10)
O1 Ti1 C17 122.02(14)
N1 Ti1 C17 134.08(11)
C15 Ti1 C17 57.08(13)
Cl1 Ti1 C17 105.82(11)
C16 Ti1 C17 34.56(14)
C19 Ti1 C17 56.29(13)
Cl2 Ti1 C17 79.66(10)
O1 Ti1 C18 144.45(12)
N1 Ti1 C18 104.59(12)
C15 Ti1 C18 56.75(13)
Cl1 Ti1 C18 86.17(9)
C16 Ti1 C18 56.87(14)
C19 Ti1 C18 33.56(13)
Cl2 Ti1 C18 105.35(11)
C17 Ti1 C18 33.93(14)
C7 N1 C8 104.6(2)
C7 N1 Ti1 124.44(17)
C8 N1 Ti1 130.95(18)
C1 O1 Ti1 149.02(19)
C7 O2 C13 104.9(2)
O1 C1 C2 120.3(3)
O1 C1 C6 118.6(2)
C2 C1 C6 121.0(3)
C3 C2 C1 117.4(3)
C3 C2 C14 122.8(3)
C1 C2 C14 119.8(3)
C4 C3 C2 122.3(3)
C3 C4 C5 120.5(3)
C4 C5 C6 119.1(3)
C1 C6 C5 119.6(3)
C1 C6 C7 119.0(2)
C5 C6 C7 121.4(3)
N1 C7 O2 114.3(2)
N1 C7 C6 129.4(2)
O2 C7 C6 116.2(2)
C13 C8 C9 119.5(3)
C13 C8 N1 107.9(2)
C9 C8 N1 132.6(3)
C10 C9 C8 117.1(3)
C9 C10 C11 121.6(3)
C12 C11 C10 121.9(3)
C11 C12 C13 115.1(3)
C8 C13 C12 124.9(3)
C8 C13 O2 108.3(2)
C12 C13 O2 126.8(3)
C16 C15 C19 107.7(3)
C16 C15 Ti1 73.1(2)
C19 C15 Ti1 73.86(18)
C15 C16 C17 107.8(3)
C15 C16 Ti1 72.4(2)
C17 C16 Ti1 74.1(2)
C18 C17 C16 107.8(3)
C18 C17 Ti1 73.95(19)
C16 C17 Ti1 71.3(2)
C19 C18 C17 107.6(3)
C19 C18 Ti1 71.6(2)
C17 C18 Ti1 72.12(19)
C18 C19 C15 109.1(3)
C18 C19 Ti1 74.86(19)
C15 C19 Ti1 71.75(19)

loop_
_geom_bond_atom_site_label_1
_geom_bond_atom_site_label_2
_geom_bond_distance
Ti1 O1 1.820(2)
Ti1 N1 2.248(2)
Ti1 C15 2.324(3)
Ti1 Cl1 2.3263(12)
Ti1 C16 2.333(3)
Ti1 C19 2.350(3)
Ti1 Cl2 2.3545(13)
Ti1 C17 2.368(3)
Ti1 C18 2.391(3)
N1 C7 1.310(3)
N1 C8 1.411(3)
O1 C1 1.323(3)
O2 C7 1.352(3)
O2 C13 1.376(3)
C1 C2 1.392(4)
C1 C6 1.393(4)
C2 C3 1.386(4)
C2 C14 1.499(4)
C3 C4 1.366(5)
C4 C5 1.373(4)
C5 C6 1.402(4)
C6 C7 1.430(4)
C8 C13 1.371(4)
C8 C9 1.383(4)
C9 C10 1.376(4)
C10 C11 1.398(5)
C11 C12 1.363(5)
C12 C13 1.373(4)
C15 C16 1.378(5)
C15 C19 1.382(5)
C16 C17 1.397(5)
C17 C18 1.389(5)
C18 C19 1.370(5)
